data_8101181
loop_
_publ_author_name
'Spirlet, Marie-Rose'
'Mohsine, Abdelaziz'
'Christians, L\'eon'

_publ_section_title
;
Crystal structure of phenyl 2-biphenyl-2-carboxamide diselenide, 
C~38~H~28~N~2~O~2~Se~2~
;
_journal_issue 1
_journal_name_full 'Zeitschrift f\"ur Kristallographie - New Crystal Structures'
_journal_page_first 121
_journal_page_last 122
_journal_volume 215
_journal_year 2000
_chemical_formula_moiety 'C38 H28 N2 O2 Se2'
_chemical_formula_sum 'C38 H28 N2 O2 Se2'
_chemical_formula_weight 702.54
_chemical_name_common 'Phenyl 2-biphenyl-2&#x00B4;-carboxamide diselenide'
_space_group_IT_number 18
_symmetry_cell_setting orthorhombic
_symmetry_space_group_name_Hall 'P 2 2ab'
_symmetry_space_group_name_H-M 'P 21 21 2'
_cell_angle_alpha 90.00
_cell_angle_beta 90.00
_cell_angle_gamma 90.00
_cell_formula_units_Z 4
_cell_length_a 18.887(4)
_cell_length_b 20.582(4)
_cell_length_c 8.165(2)
_cell_measurement_temperature 293(2)
_cell_volume 3174.0(12)
_diffrn_ambient_temperature 293(2)
_exptl_crystal_density_diffrn 1.470
_cod_depositor_comments
;
The following automatic conversions were performed:
'_symmetry_cell_setting' value 'Orthorhombic' changed to 'orthorhombic'
according to '/home/saulius/struct/CIF-dictionaries/cif_core.dic'
dictionary named 'cif_core.dic' version 2.4.1 from 2010-06-29.

Automatic conversion script
Id: cif_fix_enum 1527 2010-12-29 10:47:43Z saulius 
;
_cod_database_code 8101181

loop_
_symmetry_equiv_pos_as_xyz
'x, y, z'
'-x, -y, z'
'-x+1/2, y+1/2, -z'
'x+1/2, -y+1/2, -z'

loop_
_atom_site_label
_atom_site_type_symbol
_atom_site_fract_x
_atom_site_fract_y
_atom_site_fract_z
_atom_site_U_iso_or_equiv
_atom_site_adp_type
_atom_site_occupancy
_atom_site_symmetry_multiplicity
_atom_site_Wyckoff_symbol
_atom_site_calc_flag
_atom_site_refinement_flags
_atom_site_disorder_assembly
_atom_site_disorder_group
Se1 Se -0.07178(6) -0.09137(4) -0.21166(14) 0.0626(3) Uani 1 4 c d . . .
Se2 Se -0.10920(7) 0.01627(4) -0.21321(13) 0.0640(4) Uani 1 4 c d . . .
N1 N -0.0760(6) -0.3158(4) -0.2465(9) 0.070(3) Uani 1 4 c d . . .
N2 N -0.2946(5) 0.0290(4) -0.4319(10) 0.053(3) Uani 1 4 c d . . .
O1 O -0.0135(6) -0.2324(4) -0.1541(10) 0.103(3) Uani 1 4 c d . . .
O2 O -0.3662(5) 0.1152(4) -0.4801(9) 0.078(2) Uani 1 4 c d . . .
C1 C -0.1629(6) -0.1344(4) -0.2471(12) 0.055(3) Uani 1 4 c d . . .
C2 C -0.2213(7) -0.1195(5) -0.1490(13) 0.067(3) Uani 1 4 c d . . .
H2A H -0.2157 -0.0892 -0.0605 0.080 Uiso 1 4 c d R . .
C3 C -0.2838(7) -0.1497(6) -0.1822(18) 0.082(4) Uani 1 4 c d . . .
H3A H -0.3239 -0.1390 -0.1152 0.080 Uiso 1 4 c d R . .
C4 C -0.2911(8) -0.1941(6) -0.3018(19) 0.087(4) Uani 1 4 c d . . .
H4A H -0.3368 -0.2124 -0.3250 0.080 Uiso 1 4 c d R . .
C5 C -0.2334(8) -0.2089(5) -0.3950(15) 0.074(4) Uani 1 4 c d . . .
H5A H -0.2386 -0.2418 -0.4775 0.080 Uiso 1 4 c d R . .
C6 C -0.1676(6) -0.1802(4) -0.3721(13) 0.055(3) Uani 1 4 c d . . .
C7 C -0.1074(7) -0.1956(5) -0.4844(12) 0.054(3) Uani 1 4 c d . . .
C8 C -0.1075(7) -0.1739(5) -0.6457(13) 0.068(3) Uani 1 4 c d . . .
H8A H -0.1480 -0.1499 -0.6827 0.080 Uiso 1 4 c d R . .
C9 C -0.0526(8) -0.1856(5) -0.7494(12) 0.074(4) Uani 1 4 c d . . .
H9A H -0.0534 -0.1680 -0.8582 0.080 Uiso 1 4 c d R . .
C10 C 0.0029(8) -0.2192(5) -0.6946(14) 0.080(4) Uani 1 4 c d . . .
H10A H 0.0404 -0.2289 -0.7701 0.080 Uiso 1 4 c d R . .
C11 C 0.0062(8) -0.2438(6) -0.5407(14) 0.079(4) Uani 1 4 c d . . .
H11A H 0.0472 -0.2662 -0.4999 0.080 Uiso 1 4 c d R . .
C12 C -0.0494(7) -0.2311(5) -0.4335(13) 0.056(3) Uani 1 4 c d . . .
C13 C -0.0450(6) -0.2590(4) -0.2627(14) 0.057(3) Uani 1 4 c d . . .
C14 C -0.0783(8) -0.3591(5) -0.1122(14) 0.070(4) Uani 1 4 c d . . .
C15 C -0.1250(9) -0.4107(6) -0.1179(14) 0.110(6) Uani 1 4 c d . . .
H15A H -0.1615 -0.4112 -0.1999 0.080 Uiso 1 4 c d R . .
C16 C -0.1241(15) -0.4562(7) 0.002(2) 0.175(12) Uani 1 4 c d . . .
H16A H -0.1539 -0.4940 0.0029 0.080 Uiso 1 4 c d R . .
C17 C -0.0754(16) -0.4501(9) 0.133(2) 0.177(14) Uani 1 4 c d . . .
H17A H -0.0705 -0.4848 0.2105 0.080 Uiso 1 4 c d R . .
C18 C -0.0349(10) -0.4001(8) 0.135(2) 0.141(9) Uani 1 4 c d . . .
H18A H -0.0067 -0.3962 0.2320 0.080 Uiso 1 4 c d R . .
C19 C -0.0312(8) -0.3545(6) 0.0175(15) 0.087(5) Uani 1 4 c d . . .
H19A H 0.0018 -0.3190 0.0200 0.080 Uiso 1 4 c d R . .
C20 C -0.1172(7) 0.0379(6) -0.4453(12) 0.067(4) Uani 1 4 c d . . .
C21 C -0.1559(6) 0.0931(5) -0.4821(12) 0.053(3) Uani 1 4 c d . . .
C22 C -0.1641(7) 0.1090(5) -0.6481(13) 0.074(4) Uani 1 4 c d . . .
H22A H -0.1921 0.1466 -0.6734 0.080 Uiso 1 4 c d R . .
C23 C -0.1358(7) 0.0717(6) -0.7694(15) 0.090(4) Uani 1 4 c d . . .
H23A H -0.1425 0.0849 -0.8812 0.080 Uiso 1 4 c d R . .
C24 C -0.0991(6) 0.0170(5) -0.7291(13) 0.072(3) Uani 1 4 c d . . .
H24A H -0.0810 -0.0086 -0.8178 0.080 Uiso 1 4 c d R . .
C25 C -0.0884(7) -0.0026(6) -0.5682(13) 0.076(4) Uani 1 4 c d . . .
H25A H -0.0612 -0.0402 -0.5385 0.080 Uiso 1 4 c d R . .
C26 C -0.1876(6) 0.1335(5) -0.3484(12) 0.054(3) Uani 1 4 c d . . .
C27 C -0.1452(7) 0.1719(5) -0.2507(12) 0.067(3) Uani 1 4 c d . . .
H27A H -0.0948 0.1712 -0.2644 0.080 Uiso 1 4 c d R . .
C28 C -0.1755(9) 0.2110(5) -0.1319(15) 0.078(4) Uani 1 4 c d . . .
H28A H -0.1455 0.2362 -0.0615 0.080 Uiso 1 4 c d R . .
C29 C -0.2461(9) 0.2132(5) -0.1124(16) 0.084(4) Uani 1 4 c d . . .
H29A H -0.2647 0.2425 -0.0316 0.080 Uiso 1 4 c d R . .
C30 C -0.2914(7) 0.1764(4) -0.2091(14) 0.071(3) Uani 1 4 c d . . .
H30A H -0.3419 0.1795 -0.1986 0.080 Uiso 1 4 c d R . .
C31 C -0.2602(7) 0.1341(5) -0.3261(12) 0.058(3) Uani 1 4 c d . . .
C32 C -0.3123(6) 0.0925(6) -0.4212(12) 0.058(3) Uani 1 4 c d . . .
C33 C -0.3262(7) -0.0184(5) -0.5322(12) 0.059(3) Uani 1 4 c d . . .
C34 C -0.3987(7) -0.0220(6) -0.5533(14) 0.082(4) Uani 1 4 c d . . .
H34A H -0.4280 0.0094 -0.4989 0.080 Uiso 1 4 c d R . .
C35 C -0.4277(8) -0.0721(6) -0.6488(16) 0.103(5) Uani 1 4 c d . . .
H35A H -0.4780 -0.0736 -0.6654 0.080 Uiso 1 4 c d R . .
C36 C -0.3853(8) -0.1157(5) -0.7207(15) 0.081(4) Uani 1 4 c d . . .
H36A H -0.4052 -0.1492 -0.7882 0.080 Uiso 1 4 c d R . .
C37 C -0.3156(7) -0.1132(5) -0.6953(16) 0.079(3) Uani 1 4 c d . . .
H37A H -0.2856 -0.1457 -0.7432 0.080 Uiso 1 4 c d R . .
C38 C -0.2852(7) -0.0632(5) -0.6032(15) 0.073(3) Uani 1 4 c d . . .
H38A H -0.2348 -0.0614 -0.5892 0.080 Uiso 1 4 c d R . .
H1 H -0.100(6) -0.329(5) -0.318(13) 0.080 Uiso 1 4 c d . . .
H2 H -0.260(6) 0.022(5) -0.376(12) 0.080 Uiso 1 4 c d . . .

loop_
_atom_site_aniso_label
_atom_site_aniso_U_11
_atom_site_aniso_U_22
_atom_site_aniso_U_33
_atom_site_aniso_U_23
_atom_site_aniso_U_13
_atom_site_aniso_U_12
Se1 0.0719(8) 0.0545(5) 0.0616(6) -0.0023(7) -0.0072(8) 0.0027(6)
Se2 0.0875(9) 0.0530(5) 0.0515(5) -0.0050(5) -0.0007(8) 0.0043(6)
N1 0.096(9) 0.067(6) 0.048(7) -0.004(5) -0.006(5) -0.015(6)
N2 0.047(7) 0.042(5) 0.070(6) -0.001(5) -0.012(5) 0.005(5)
O1 0.154(10) 0.089(6) 0.067(5) -0.005(5) -0.020(6) -0.048(7)
O2 0.082(7) 0.068(5) 0.083(5) -0.005(4) -0.026(5) 0.026(5)
C1 0.057(8) 0.046(5) 0.062(8) 0.008(6) -0.005(6) -0.012(5)
C2 0.070(9) 0.070(7) 0.061(7) -0.002(6) 0.013(8) 0.002(8)
C3 0.061(9) 0.089(8) 0.096(11) 0.020(9) 0.029(9) 0.007(8)
C4 0.076(10) 0.084(8) 0.102(9) 0.006(9) -0.006(11) -0.018(8)
C5 0.080(10) 0.060(7) 0.080(8) 0.000(7) -0.011(9) -0.006(8)
C6 0.065(9) 0.045(6) 0.057(6) 0.006(6) -0.011(7) -0.020(6)
C7 0.050(8) 0.065(7) 0.047(6) -0.008(6) -0.004(7) -0.018(7)
C8 0.083(10) 0.053(6) 0.066(7) 0.005(6) -0.003(8) 0.014(7)
C9 0.107(11) 0.069(7) 0.045(8) 0.000(5) 0.007(7) -0.006(8)
C10 0.095(10) 0.083(7) 0.064(7) 0.009(8) 0.026(9) 0.022(8)
C11 0.091(11) 0.083(9) 0.063(7) 0.000(7) 0.027(8) 0.010(8)
C12 0.056(9) 0.063(7) 0.051(7) -0.004(6) -0.006(6) -0.008(7)
C13 0.067(9) 0.048(6) 0.056(8) -0.008(6) 0.007(6) -0.011(6)
C14 0.102(11) 0.058(7) 0.051(7) 0.007(6) 0.031(8) 0.015(8)
C15 0.194(19) 0.074(7) 0.062(7) 0.018(8) 0.005(10) -0.048(11)
C16 0.36(4) 0.052(8) 0.113(11) -0.012(10) 0.129(19) -0.034(14)
C17 0.32(4) 0.118(14) 0.088(11) 0.061(13) 0.086(19) 0.13(2)
C18 0.17(2) 0.160(15) 0.094(11) 0.060(14) 0.051(12) 0.095(17)
C19 0.109(13) 0.093(9) 0.059(7) 0.021(8) 0.030(8) 0.035(9)
C20 0.061(10) 0.092(8) 0.049(6) -0.012(6) -0.001(7) -0.012(8)
C21 0.057(8) 0.046(6) 0.056(6) 0.004(6) 0.006(6) -0.010(6)
C22 0.089(11) 0.073(7) 0.060(7) 0.011(6) 0.002(7) 0.011(7)
C23 0.119(11) 0.104(9) 0.047(6) -0.007(8) 0.015(8) 0.005(9)
C24 0.080(9) 0.075(7) 0.060(7) -0.013(6) 0.022(7) 0.006(7)
C25 0.088(11) 0.069(7) 0.071(7) -0.005(7) 0.012(7) 0.007(7)
C26 0.062(9) 0.050(6) 0.050(6) 0.010(6) 0.003(6) 0.000(7)
C27 0.092(9) 0.050(5) 0.061(8) -0.002(6) 0.008(7) -0.023(7)
C28 0.107(13) 0.061(7) 0.065(8) -0.006(7) -0.005(8) -0.040(9)
C29 0.116(14) 0.049(7) 0.086(9) -0.016(7) 0.031(10) -0.026(9)
C30 0.085(9) 0.055(6) 0.073(7) -0.008(7) 0.005(9) 0.000(7)
C31 0.077(9) 0.045(5) 0.052(7) 0.000(5) 0.002(7) -0.001(7)
C32 0.054(8) 0.072(7) 0.049(6) 0.010(7) 0.009(6) 0.012(8)
C33 0.060(9) 0.057(6) 0.060(6) -0.003(6) -0.004(6) 0.006(8)
C34 0.046(9) 0.110(10) 0.091(8) -0.035(8) 0.010(8) 0.004(9)
C35 0.063(9) 0.127(10) 0.120(11) -0.054(10) -0.028(9) -0.016(10)
C36 0.090(11) 0.071(6) 0.082(8) -0.030(7) -0.034(9) -0.008(8)
C37 0.069(9) 0.071(7) 0.097(8) -0.019(8) -0.015(9) 0.009(7)
C38 0.050(8) 0.062(6) 0.106(9) -0.020(7) -0.012(8) 0.000(7)

loop_
_geom_bond_atom_site_label_1
_geom_bond_atom_site_label_2
_geom_bond_distance
_geom_bond_site_symmetry_2
_geom_bond_publ_flag
Se1 C1 1.957(10) . ?
Se1 Se2 2.3253(13) . ?
Se2 C20 1.952(10) . ?
N1 C13 1.312(12) . ?
N1 C14 1.414(13) . ?
N2 C32 1.352(13) . ?
N2 C33 1.407(13) . ?
O1 C13 1.200(11) . ?
O2 C32 1.217(12) . ?
C1 C6 1.392(12) . ?
C1 C2 1.397(14) . ?
C2 C3 1.362(16) . ?
C3 C4 1.345(16) . ?
C4 C5 1.363(17) . ?
C5 C6 1.389(15) . ?
C6 C7 1.496(15) . ?
C7 C12 1.381(15) . ?
C7 C8 1.391(13) . ?
C8 C9 1.359(15) . ?
C9 C10 1.333(16) . ?
C10 C11 1.356(15) . ?
C11 C12 1.392(16) . ?
C12 C13 1.511(15) . ?
C14 C15 1.381(17) . ?
C14 C19 1.386(18) . ?
C15 C16 1.358(18) . ?
C16 C17 1.41(3) . ?
C17 C18 1.28(3) . ?
C18 C19 1.342(17) . ?
C20 C21 1.384(15) . ?
C20 C25 1.414(14) . ?
C21 C22 1.403(14) . ?
C21 C26 1.497(14) . ?
C22 C23 1.361(14) . ?
C23 C24 1.362(14) . ?
C24 C25 1.389(14) . ?
C26 C27 1.379(14) . ?
C26 C31 1.384(15) . ?
C27 C28 1.384(15) . ?
C28 C29 1.343(17) . ?
C29 C30 1.390(16) . ?
C30 C31 1.420(14) . ?
C31 C32 1.518(15) . ?
C33 C38 1.338(14) . ?
C33 C34 1.382(14) . ?
C34 C35 1.404(15) . ?
C35 C36 1.338(16) . ?
C36 C37 1.335(15) . ?
C37 C38 1.397(14) . ?

loop_
_cod_related_entry_id
_cod_related_entry_database
_cod_related_entry_code
1 ChemSpider 21122257
